data_2006439
loop_
_publ_author_name
'Sriram, D.'
'Srinivasan, S.'
'Santhosh, K.C.'
'Balasubramanian, K.K.'

_publ_section_title
;
 6-Methyl-3-phenylthiochroman-4-one and
 6-Methoxy-3-phenylthiochroman-4-one: Configurational Preference of the
 Phenylthio Group at the Third Position due to Remote Substitution
;
_journal_issue 8
_journal_name_full 'Acta Crystallographica Section C'
_journal_page_first 1073
_journal_page_last 1075
_journal_paper_doi 10.1107/S010827019700396X
_journal_volume 53
_journal_year 1997
_chemical_formula_sum 'C16 H14 O3 S'
_chemical_formula_weight 286.33
_chemical_name_systematic
;
 ?
;
_space_group_IT_number 14
_symmetry_cell_setting monoclinic
_symmetry_space_group_name_Hall '-P 2ybc'
_symmetry_space_group_name_H-M 'P 1 21/c 1'
_audit_creation_method SHELXL
_cell_angle_alpha 90.00
_cell_angle_beta 92.36(4)
_cell_angle_gamma 90.00
_cell_formula_units_Z 4
_cell_length_a 13.113(4)
_cell_length_b 15.260(6)
_cell_length_c 6.762(5)
_cell_measurement_reflns_used 25
_cell_measurement_temperature 293(2)
_cell_measurement_theta_max 12
_cell_measurement_theta_min 8
_cell_volume 1352.0(12)
_computing_cell_refinement 'CAD4 Software'
_computing_data_collection 'CAD4 Software (Enraf-Nonius, 1989)'
_computing_data_reduction 'CAD4 Software'
_computing_molecular_graphics 'ORTEPII (Johnson, 1976)'
_computing_structure_refinement 'SHELXL-93 (Sheldrick, 1993)'
_computing_structure_solution 'SHELXS-86 (Sheldrick, 1990)'
_diffrn_ambient_temperature 293(2)
_diffrn_measurement_device 'Enraf-Nonius CAD4'
_diffrn_measurement_method \w--2\q
_diffrn_radiation_monochromator graphite
_diffrn_radiation_source 'fine-focus sealed tube'
_diffrn_radiation_type MoK\a
_diffrn_radiation_wavelength 0.71073
_diffrn_reflns_av_R_equivalents 0.0182
_diffrn_reflns_av_sigmaI/netI 0.0278
_diffrn_reflns_limit_h_max 15
_diffrn_reflns_limit_h_min -15
_diffrn_reflns_limit_k_max 0
_diffrn_reflns_limit_k_min -18
_diffrn_reflns_limit_l_max 8
_diffrn_reflns_limit_l_min 0
_diffrn_reflns_number 2274
_diffrn_reflns_theta_max 25.00
_diffrn_reflns_theta_min 2.05
_diffrn_standards_decay_% 2
_diffrn_standards_interval_time 60
_diffrn_standards_number 2
_exptl_absorpt_coefficient_mu 0.243
_exptl_absorpt_correction_type none
_exptl_crystal_colour yellow
_exptl_crystal_density_diffrn 1.407
_exptl_crystal_density_meas ?
_exptl_crystal_density_method none
_exptl_crystal_description prismatic
_exptl_crystal_F_000 600
_exptl_crystal_size_max 0.38
_exptl_crystal_size_mid 0.35
_exptl_crystal_size_min 0.18
_refine_diff_density_max 0.329
_refine_diff_density_min -0.280
_refine_ls_extinction_method none
_refine_ls_goodness_of_fit_all 1.058
_refine_ls_goodness_of_fit_obs 1.085
_refine_ls_hydrogen_treatment refxyz
_refine_ls_matrix_type full
_refine_ls_number_parameters 237
_refine_ls_number_reflns 2088
_refine_ls_number_restraints 0
_refine_ls_restrained_S_all 1.058
_refine_ls_restrained_S_obs 1.085
_refine_ls_R_factor_all 0.0590
_refine_ls_R_factor_obs .0474
_refine_ls_shift/esd_max 0.001
_refine_ls_shift/esd_mean 0.000
_refine_ls_structure_factor_coef Fsqd
_refine_ls_weighting_details 'w = 1/[\s^2^(Fo^2^)+(0.0823P)^2^+0.3635P]'
_refine_ls_weighting_scheme calc
_refine_ls_wR_factor_all 0.1306
_refine_ls_wR_factor_obs .1214
_reflns_number_observed 1749
_reflns_number_total 2088
_reflns_observed_criterion >2sigma(I)
_cod_data_source_file vj1051.cif
_cod_data_source_block II
_cod_depositor_comments
;
The following automatic conversions were performed:

'_exptl_crystal_density_meas' value 'none' was changed to '?' - the
value is perceived as not measured.

Automatic conversion script
Id: cif_fix_values 3008 2015-01-20 13:52:24Z robertas 

The following automatic conversions were performed:

'_refine_ls_weighting_scheme' value 'calc w =
1/[\s^2^(Fo^2^)+(0.0823P)^2^+0.3635P]' was changed to 'calc'. New tag
'_refine_ls_weighting_details' was created. The value of the new tag
was set to 'w = 1/[\s^2^(Fo^2^)+(0.0823P)^2^+0.3635P]'.

Automatic conversion script
Id: cif_fix_values 3143 2015-03-26 13:38:13Z robertas 
;
_cod_original_sg_symbol_H-M 'P 21/c'
_cod_database_code 2006439

loop_
_symmetry_equiv_pos_as_xyz
'x, y, z'
'x, -y+1/2, z+1/2'
'-x, -y, -z'
'-x, y-1/2, -z-1/2'

loop_
_atom_site_aniso_label
_atom_site_aniso_U_11
_atom_site_aniso_U_22
_atom_site_aniso_U_33
_atom_site_aniso_U_12
_atom_site_aniso_U_13
_atom_site_aniso_U_23
S .0360(4) .0292(4) .0702(5) .0029(3) .0011(3) -.0074(3)
O1 .0418(10) .0236(9) .0680(13) -.0038(8) -.0005(9) .0054(9)
O2 .0413(11) .0254(10) .0735(14) -.0023(8) .0021(9) -.0009(9)
O3 .0349(11) .0528(14) .086(2) .0062(10) -.0049(10) .0051(12)
C3 .0340(13) .0253(13) .049(2) .0010(10) .0022(11) -.0002(12)
C2 .038(2) .0315(15) .066(2) -.0023(12) .0064(14) .0078(14)
C9' .0385(14) .0285(13) .0364(14) -.0016(10) .0013(10) .0009(10)
C8 .053(2) .0256(14) .040(2) .0015(12) .0048(12) .0016(11)
C7 .046(2) .038(2) .046(2) .0132(13) .0063(12) .0044(13)
C6 .0356(14) .043(2) .043(2) .0039(12) .0018(11) .0029(13)
C5 .0396(15) .0327(14) .0423(15) -.0014(12) .0009(11) -.0002(12)
C9 .0367(13) .0277(13) .0339(14) .0013(11) .0038(10) -.0008(10)
C4 .0342(14) .0279(14) .0432(15) -.0021(11) .0079(11) -.0002(11)
C10 .0348(14) .0284(14) .063(2) .0043(11) .0010(12) .0040(13)
C11 .038(2) .067(2) .072(2) .000(2) .006(2) -.009(2)
C12 .038(2) .074(3) .097(3) -.004(2) .001(2) -.007(2)
C13 .049(2) .051(2) .096(3) -.001(2) -.022(2) -.004(2)
C14 .059(2) .051(2) .070(2) .010(2) -.011(2) -.010(2)
C15 .043(2) .042(2) .060(2) .0064(14) -.0013(14) -.0024(14)
C16 .037(2) .067(2) .083(3) -.004(2) -.003(2) .000(2)

loop_
_atom_site_label
_atom_site_fract_x
_atom_site_fract_y
_atom_site_fract_z
_atom_site_U_iso_or_equiv
_atom_site_thermal_displace_type
_atom_site_calc_flag
_atom_site_refinement_flags
_atom_site_occupancy
_atom_site_disorder_group
_atom_site_type_symbol
S .30325(5) .47861(4) .15408(12) .0452(3) Uani d . 1 . S
O1 .45024(13) .25115(11) .2723(3) .0446(5) Uani d . 1 . O
O2 .52285(14) .51298(11) .2597(3) .0468(5) Uani d . 1 . O
O3 .85643(15) .33433(14) .4045(4) .0583(6) Uani d . 1 . O
C3 .4044(2) .3978(2) .1659(4) .0362(6) Uani d . 1 . C
C2 .3770(2) .3197(2) .2908(5) .0448(7) Uani d . 1 . C
C9' .5494(2) .2774(2) .3018(4) .0345(6) Uani d . 1 . C
C8 .6221(2) .2117(2) .3285(4) .0395(6) Uani d . 1 . C
C7 .7224(2) .2332(2) .3603(4) .0432(7) Uani d . 1 . C
C6 .7533(2) .3207(2) .3680(4) .0408(6) Uani d . 1 . C
C5 .6823(2) .3862(2) .3393(4) .0382(6) Uani d . 1 . C
C9 .5791(2) .3653(2) .3032(4) .0327(6) Uani d . 1 . C
C4 .5046(2) .4348(2) .2487(4) .0349(6) Uani d . 1 . C
C10 .2098(2) .4189(2) .0103(4) .0420(7) Uani d . 1 . C
C11 .1118(2) .4111(2) .0804(6) .0589(9) Uani d . 1 . C
C12 .0369(3) .3672(3) -.0276(7) .0698(11) Uani d . 1 . C
C13 .0573(3) .3301(2) -.2048(6) .0657(10) Uani d . 1 . C
C14 .1540(3) .3378(2) -.2770(6) .0603(9) Uani d . 1 . C
C15 .2298(2) .3826(2) -.1709(5) .0486(7) Uani d . 1 . C
C16 .8893(3) .4228(3) .4209(7) .0625(9) Uani d . 1 . C
H2 .4163(17) .3767(16) .034(4) .029(6) Uiso d . 1 . H
H1 .3782(19) .3369(18) .429(5) .039(8) Uiso d . 1 . H
H1' .310(2) .2924(18) .243(4) .041(7) Uiso d . 1 . H
H7 .599(2) .156(2) .325(4) .042(8) Uiso d . 1 . H
H6 .774(2) .191(2) .386(4) .048(8) Uiso d . 1 . H
H4 .699(2) .445(2) .339(4) .043(8) Uiso d . 1 . H
H11 .101(2) .435(2) .211(5) .066(10) Uiso d . 1 . H
H12 -.030(4) .363(3) .007(7) .103(15) Uiso d . 1 . H
H13 .002(3) .297(3) -.282(5) .079(11) Uiso d . 1 . H
H14 .168(2) .319(2) -.408(5) .059(9) Uiso d . 1 . H
H15 .293(3) .389(2) -.223(5) .056(9) Uiso d . 1 . H
H161 .874(3) .451(3) .294(6) .075(12) Uiso d . 1 . H
H162 .960(3) .418(2) .461(4) .055(9) Uiso d . 1 . H
H163 .851(3) .450(3) .533(6) .084(12) Uiso d . 1 . H

loop_
_atom_type_symbol
_atom_type_description
_atom_type_scat_dispersion_real
_atom_type_scat_dispersion_imag
_atom_type_scat_source
C C 0.0033 0.0016 'International Tables Vol C Tables 4.2.6.8 and 6.1.1.4'
H H 0.0000 0.0000 'International Tables Vol C Tables 4.2.6.8 and 6.1.1.4'
S S 0.1246 0.1234 'International Tables Vol C Tables 4.2.6.8 and 6.1.1.4'
O O 0.0106 0.0060 'International Tables Vol C Tables 4.2.6.8 and 6.1.1.4'

loop_
_geom_angle_atom_site_label_1
_geom_angle_atom_site_label_2
_geom_angle_atom_site_label_3
_geom_angle
_geom_angle_publ_flag
C10 S C3 99.30(10) y
C9' O1 C2 114.3(2) y
C6 O3 C16 116.7(2) ?
C2 C3 C4 108.0(2) y
C2 C3 S 111.8(2) y
C4 C3 S 112.7(2) y
O1 C2 C3 110.6(2) y
O1 C9' C8 116.8(2) y
O1 C9' C9 123.1(2) y
C8 C9' C9 120.2(2) ?
C7 C8 C9' 119.9(3) ?
C8 C7 C6 120.9(3) ?
C5 C6 O3 124.6(3) ?
C5 C6 C7 119.8(3) ?
O3 C6 C7 115.6(2) ?
C6 C5 C9 120.1(3) ?
C9' C9 C5 119.1(2) ?
C9' C9 C4 120.4(2) y
C5 C9 C4 120.2(2) ?
O2 C4 C9 124.2(2) y
O2 C4 C3 123.5(2) y
C9 C4 C3 112.2(2) y
C15 C10 C11 118.7(3) ?
C15 C10 S 122.6(2) ?
C11 C10 S 118.7(2) ?
C12 C11 C10 120.6(4) ?
C13 C12 C11 120.6(3) ?
C12 C13 C14 119.4(3) ?
C15 C14 C13 120.6(4) ?
C10 C15 C14 120.1(3) ?

loop_
_geom_bond_atom_site_label_1
_geom_bond_atom_site_label_2
_geom_bond_site_symmetry_2
_geom_bond_distance
_geom_bond_publ_flag
S C10 . 1.783(3) y
S C3 . 1.811(3) y
O1 C9' . 1.367(3) y
O1 C2 . 1.429(3) y
O2 C4 . 1.218(3) ?
O3 C6 . 1.381(3) ?
O3 C16 . 1.421(4) ?
C3 C2 . 1.513(4) y
C3 C4 . 1.516(4) y
C9' C8 . 1.390(4) ?
C9' C9 . 1.396(4) ?
C8 C7 . 1.364(4) ?
C7 C6 . 1.395(4) ?
C6 C5 . 1.374(4) ?
C5 C9 . 1.403(4) ?
C9 C4 . 1.478(3) y
C10 C15 . 1.379(4) ?
C10 C11 . 1.393(4) ?
C11 C12 . 1.375(5) ?
C12 C13 . 1.361(5) ?
C13 C14 . 1.383(5) ?
C14 C15 . 1.382(4) ?

loop_
_geom_torsion_atom_site_label_1
_geom_torsion_atom_site_label_2
_geom_torsion_atom_site_label_3
_geom_torsion_atom_site_label_4
_geom_torsion
_geom_torsion_publ_flag
C10 S C3 C2 -68.8(2) ?
C10 S C3 C4 169.4(2) ?
C9' O1 C2 C3 50.7(3) y
C4 C3 C2 O1 -64.8(3) y
S C3 C2 O1 170.8(2) y
C2 O1 C9' C8 166.4(2) ?
C2 O1 C9' C9 -14.4(4) y
O1 C9' C8 C7 -179.5(2) ?
C9 C9' C8 C7 1.4(4) ?
C9' C8 C7 C6 0.5(4) ?
C16 O3 C6 C5 2.7(4) ?
C16 O3 C6 C7 -177.6(3) ?
C8 C7 C6 C5 -1.4(4) ?
C8 C7 C6 O3 178.9(2) ?
O3 C6 C5 C9 -180.0(3) ?
C7 C6 C5 C9 0.3(4) ?
O1 C9' C9 C5 178.5(2) ?
C8 C9' C9 C5 -2.4(4) ?
O1 C9' C9 C4 -7.3(4) y
C8 C9' C9 C4 171.8(2) ?
C6 C5 C9 C9' 1.5(4) ?
C6 C5 C9 C4 -172.7(2) ?
C9' C9 C4 O2 174.7(3) ?
C5 C9 C4 O2 -11.2(4) ?
C9' C9 C4 C3 -8.7(3) y
C5 C9 C4 C3 165.5(2) ?
C2 C3 C4 O2 -141.2(3) y
S C3 C4 O2 -17.2(4) y
C2 C3 C4 C9 42.2(3) y
S C3 C4 C9 166.1(2) y
C3 S C10 C15 -54.1(3) y
C3 S C10 C11 128.1(3) y
C15 C10 C11 C12 0.8(5) ?
S C10 C11 C12 178.7(3) ?
C10 C11 C12 C13 0.3(6) ?
C11 C12 C13 C14 -0.8(6) ?
C12 C13 C14 C15 0.1(5) ?
C11 C10 C15 C14 -1.4(5) ?
S C10 C15 C14 -179.2(2) ?
C13 C14 C15 C10 1.0(5) ?
